data_7061093
loop_
_publ_author_name
'Chernick, Erin T.'
'Abdollahi, Maryam F.'
'Tabasi, Zahra A.'
'Junge, Marc J.'
'Zhao, Yuming'

_publ_section_title
;
 Study of a carbazole--bromobenzothiadiazole derived fluorescent molecular
 rotor: crystal structure, redox activity, and solvatofluorochromic
 effects
;
_journal_issue 2
_journal_name_full 'New Journal of Chemistry'
_journal_page_first 572
_journal_page_last 581
_journal_paper_doi 10.1039/D1NJ04274B
_journal_volume 46
_journal_year 2022
_chemical_formula_moiety 'C29 H18 Br N3 S2'
_chemical_formula_sum 'C29 H18 Br N3 S2'
_chemical_formula_weight 552.49
_space_group_crystal_system triclinic
_space_group_IT_number 2
_space_group_name_Hall '-P 1'
_space_group_name_H-M_alt 'P -1'
_atom_sites_solution_hydrogens geom
_atom_sites_solution_primary dual
_audit_creation_date 2021-06-29
_audit_creation_method
;
Olex2 1.3
(compiled 2020.11.12 svn.r5f609507 for OlexSys, GUI svn.r6272)
;
_audit_update_record
;
2021-07-05 deposited with the CCDC.	2021-12-02 downloaded from the CCDC.
;
_cell_angle_alpha 94.9790(10)
_cell_angle_beta 109.1850(10)
_cell_angle_gamma 114.5180(10)
_cell_formula_units_Z 2
_cell_length_a 9.74830(10)
_cell_length_b 11.0899(2)
_cell_length_c 13.28450(10)
_cell_measurement_reflns_used 14350
_cell_measurement_temperature 293(2)
_cell_measurement_theta_max 79.6110
_cell_measurement_theta_min 3.6240
_cell_volume 1191.75(3)
_computing_cell_refinement 'CrysAlisPro 1.171.41.111a (Rigaku OD, 2021)'
_computing_data_collection 'CrysAlisPro 1.171.41.111a (Rigaku OD, 2021)'
_computing_data_reduction 'CrysAlisPro 1.171.41.111a (Rigaku OD, 2021)'
_computing_molecular_graphics 'Olex2 1.3 (Dolomanov et al., 2009)'
_computing_publication_material 'Olex2 1.3 (Dolomanov et al., 2009)'
_computing_structure_refinement 'SHELXL 2018/3 (Sheldrick, 2015)'
_computing_structure_solution 'SHELXT 2018/2 (Sheldrick, 2018)'
_diffrn_ambient_temperature 293(2)
_diffrn_detector 'Hybrid Pixel Array Detector'
_diffrn_detector_area_resol_mean 10.0000
_diffrn_detector_type HyPix
_diffrn_measured_fraction_theta_full 1.000
_diffrn_measured_fraction_theta_max 0.976
_diffrn_measurement_details
;
List of Runs (angles in degrees, time in seconds):

  # Type    Start    End  Width  t~exp~   \w     \q     \k     \f   Frames
#--------------------------------------------------------------------------
  1  \w     29.00  84.00   0.50    0.05    --   49.43  77.00 -30.00  110
  2  \w     29.00 121.00   0.50    0.05    --   49.43  77.00-150.00  184
  3  \w     29.00 121.00   0.50    0.05    --   49.43  77.00  60.00  184
  4  \w     29.00 121.00   0.50    0.05    --   49.43  77.00 150.00  184
  5  \w     41.00 105.00   0.50    0.07    --  111.50 -94.00  90.00  128
  6  \w     41.00 117.00   0.50    0.07    --  111.50-132.00 121.00  152
  7  \w     38.00  99.00   0.50    0.05    --   49.43-132.00 121.00  122
  8  \w     41.00 111.00   0.50    0.07    --  111.50-125.00  30.00  140
  9  \w     41.00 111.00   0.50    0.07    --  111.50-125.00   0.00  140
 10  \w     41.00 111.00   0.50    0.07    --  111.50-125.00 -30.00  140
 11  \w     41.00 119.00   0.50    0.07    --  111.50-136.00 -55.00  156
 12  \w     41.00 111.00   0.50    0.07    --  111.50-125.00 -90.00  140
 13  \w     41.00 105.00   0.50    0.07    --  111.50 -94.00-180.00  128
 14  \w     41.00 101.00   0.50    0.05    --   49.43-136.00 -55.00  120
 15  \w     41.00 111.00   0.50    0.07    --  111.50-125.00  60.00  140
 16  \w     41.00 105.00   0.50    0.07    --  111.50 -94.00 120.00  128
 17  \w     41.00 105.00   0.50    0.07    --  111.50 -94.00 150.00  128
 18  \w     41.00  79.00   0.50    0.07    --  111.50 -61.00 -30.00   76
 19  \w     41.00  79.00   0.50    0.07    --  111.50 -61.00-120.00   76
 20  \w     41.00  79.00   0.50    0.07    --  111.50 -61.00  60.00   76
 21  \w     41.00  79.00   0.50    0.07    --  111.50 -61.00  30.00   76
 22  \w     41.00  79.00   0.50    0.07    --  111.50 -61.00 -60.00   76
 23  \w     41.00  79.00   0.50    0.07    --  111.50 -61.00-180.00   76
 24  \w     41.00  79.00   0.50    0.07    --  111.50 -61.00   0.00   76
 25  \w     41.00  79.00   0.50    0.07    --  111.50 -61.00 150.00   76
 26  \w     88.00 178.00   0.50    0.07    --  111.50 136.00   8.00  180
 27  \w     91.00 178.00   0.50    0.07    --  111.50 132.00-169.00  174
 28  \w     91.00 178.00   0.50    0.07    --  111.50  77.00 -90.00  174
 29  \w    104.00 178.00   0.50    0.07    --  111.50  30.00-180.00  148
 30  \w    102.00 178.00   0.50    0.07    --  111.50  45.00 -60.00  152
 31  \w    104.00 178.00   0.50    0.07    --  111.50  15.00-150.00  148
 32  \w    102.00 178.00   0.50    0.07    --  111.50  45.00   0.00  152
 33  \w    102.00 178.00   0.50    0.07    --  111.50  45.00  60.00  152
 34  \w    104.00 178.00   0.50    0.07    --  111.50  15.00 120.00  148
 35  \w    104.00 178.00   0.50    0.07    --  111.50  30.00 150.00  148
 36  \w    -16.00  24.00   0.50    0.05    --  -49.43  19.00 -90.00   80
 37  \w    -16.00  24.00   0.50    0.05    --  -49.43  19.00-120.00   80
 38  \w    -16.00  24.00   0.50    0.05    --  -49.43  19.00-180.00   80
 39  \w    -16.00  24.00   0.50    0.05    --  -49.43  19.00-150.00   80
 40  \w    -16.00  24.00   0.50    0.05    --  -49.43  19.00 -60.00   80
 41  \w    -16.00  24.00   0.50    0.05    --  -49.43  19.00 -30.00   80
 42  \w    -16.00  24.00   0.50    0.05    --  -49.43  19.00  30.00   80
 43  \w    -16.00  24.00   0.50    0.05    --  -49.43  19.00 150.00   80
 44  \w    -94.00 -19.00   0.50    0.07    --  -90.00 136.00   8.00  150
 45  \w    -94.00 -19.00   0.50    0.05    --  -49.43 136.00   8.00  150
 46  \w    -91.00 -17.00   0.50    0.05    --  -49.43 132.00-169.00  148
 47  \w    -65.00 -18.00   0.50    0.07    --  -90.00  61.00 -30.00   94
 48  \w   -162.00 -82.00   0.50    0.07    --  -90.00 -15.00 150.00  160
 49  \w   -121.00 -66.00   0.50    0.05    --  -49.43-136.00 -55.00  110
 50  \w   -160.00 -66.00   0.50    0.07    --  -90.00-136.00 -55.00  188
 51  \w   -121.00 -29.00   0.50    0.05    --  -49.43 -77.00 -90.00  184
 52  \w   -121.00 -37.00   0.50    0.05    --  -49.43 -57.00 -30.00  168
 53  \w   -161.00 -69.00   0.50    0.07    --  -90.00-132.00 121.00  184
 54  \w   -121.00 -69.00   0.50    0.05    --  -49.43-132.00 121.00  104
;
_diffrn_measurement_device 'four-circle diffractometer'
_diffrn_measurement_device_type 'XtaLAB Synergy, Dualflex, HyPix'
_diffrn_measurement_method '\w scans'
_diffrn_orient_matrix_type 'CrysAlisPro convention (1999,Acta A55,543-557)'
_diffrn_orient_matrix_UB_11 -0.0443969000
_diffrn_orient_matrix_UB_12 0.0237939000
_diffrn_orient_matrix_UB_13 -0.1163870000
_diffrn_orient_matrix_UB_21 0.0921633000
_diffrn_orient_matrix_UB_22 0.1562271000
_diffrn_orient_matrix_UB_23 0.0511800000
_diffrn_orient_matrix_UB_31 0.1597822000
_diffrn_orient_matrix_UB_32 0.0049888000
_diffrn_orient_matrix_UB_33 -0.0011253000
_diffrn_radiation_monochromator mirror
_diffrn_radiation_probe x-ray
_diffrn_radiation_type 'Cu K\a'
_diffrn_radiation_wavelength 1.54184
_diffrn_reflns_av_R_equivalents 0.0489
_diffrn_reflns_av_unetI/netI 0.0267
_diffrn_reflns_Laue_measured_fraction_full 1.000
_diffrn_reflns_Laue_measured_fraction_max 0.976
_diffrn_reflns_limit_h_max 11
_diffrn_reflns_limit_h_min -9
_diffrn_reflns_limit_k_max 14
_diffrn_reflns_limit_k_min -14
_diffrn_reflns_limit_l_max 16
_diffrn_reflns_limit_l_min -16
_diffrn_reflns_number 30336
_diffrn_reflns_point_group_measured_fraction_full 1.000
_diffrn_reflns_point_group_measured_fraction_max 0.976
_diffrn_reflns_theta_full 67.684
_diffrn_reflns_theta_max 79.816
_diffrn_reflns_theta_min 3.648
_diffrn_source 'micro-focus sealed X-ray tube'
_diffrn_source_type 'PhotonJet (Cu) X-ray Source'
_exptl_absorpt_coefficient_mu 4.175
_exptl_absorpt_correction_T_max 1.00000
_exptl_absorpt_correction_T_min 0.49606
_exptl_absorpt_correction_type multi-scan
_exptl_absorpt_process_details
;
CrysAlisPro 1.171.41.111a (Rigaku Oxford Diffraction, 2021)
Empirical absorption correction using spherical harmonics,
implemented in SCALE3 ABSPACK scaling algorithm.
;
_exptl_crystal_colour orange
_exptl_crystal_colour_primary orange
_exptl_crystal_density_diffrn 1.540
_exptl_crystal_description irregular
_exptl_crystal_F_000 560
_exptl_crystal_size_max 0.31
_exptl_crystal_size_mid 0.22
_exptl_crystal_size_min 0.075
_refine_diff_density_max 0.913
_refine_diff_density_min -1.168
_refine_diff_density_rms 0.064
_refine_ls_extinction_method none
_refine_ls_goodness_of_fit_ref 1.078
_refine_ls_hydrogen_treatment constr
_refine_ls_matrix_type full
_refine_ls_number_parameters 317
_refine_ls_number_reflns 5068
_refine_ls_number_restraints 0
_refine_ls_restrained_S_all 1.078
_refine_ls_R_factor_all 0.0523
_refine_ls_R_factor_gt 0.0460
_refine_ls_shift/su_max 0.000
_refine_ls_shift/su_mean 0.000
_refine_ls_structure_factor_coef Fsqd
_refine_ls_weighting_details 'w=1/[\s^2^(Fo^2^)+(0.0538P)^2^+0.8586P] where P=(Fo^2^+2Fc^2^)/3'
_refine_ls_weighting_scheme calc
_refine_ls_wR_factor_gt 0.1191
_refine_ls_wR_factor_ref 0.1241
_reflns_Friedel_coverage 0.000
_reflns_number_gt 4322
_reflns_number_total 5068
_reflns_threshold_expression 'I > 2\s(I)'
_cod_data_source_file d1nj04274b2.cif
_cod_data_source_block carbazolederiv
_cod_depositor_comments 'Adding full bibliography for 7061093.cif.'
_cod_database_code 7061093
_shelx_shelxl_version_number 2018/3
_chemical_oxdiff_formula C29H18BrN3S2
_shelx_space_group_comment
;
The symmetry employed for this shelxl refinement is uniquely defined
by the following loop, which should always be used as a source of
symmetry information in preference to the above space-group names.
They are only intended as comments.
;
_shelx_estimated_absorpt_t_max 0.745
_shelx_estimated_absorpt_t_min 0.358
_reflns_odcompleteness_completeness 99.59
_reflns_odcompleteness_iscentric 1
_reflns_odcompleteness_theta 74.33
_olex2_refinement_description
;
1. Fixed Uiso
 At 1.2 times of:
  All C(H) groups
 At 1.5 times of:
  All C(H,H,H) groups
2.a Aromatic/amide H refined with riding coordinates:
 C4(H4), C5(H5), C8(H8), C13(H13), C14(H14), C16(H16), C17(H17), C19(H19),
 C20(H20), C21(H21), C22(H22), C25(H25), C26(H26), C27(H27), C28(H28)
2.b Idealised Me refined as rotating group:
 C11(H11A,H11B,H11C)
;
_olex2_submission_special_instructions 'No special instructions were received'
_oxdiff_exptl_absorpt_empirical_details
;
Empirical correction (ABSPACK) includes:
- Absorption correction using spherical harmonics
- Frame scaling
;
_oxdiff_exptl_absorpt_empirical_full_max 1.536
_oxdiff_exptl_absorpt_empirical_full_min 0.628

loop_
_space_group_symop_operation_xyz
'x, y, z'
'-x, -y, -z'

loop_
_atom_site_label
_atom_site_type_symbol
_atom_site_fract_x
_atom_site_fract_y
_atom_site_fract_z
_atom_site_U_iso_or_equiv
_atom_site_adp_type
_atom_site_occupancy
_atom_site_site_symmetry_order
_atom_site_calc_flag
_atom_site_refinement_flags_posn
_atom_site_refinement_flags_adp
_atom_site_refinement_flags_occupancy
_atom_site_disorder_assembly
_atom_site_disorder_group
Br1 Br -0.24716(6) 0.33152(5) 0.01266(3) 0.0955(2) Uani 1 1 d . . . . .
S1 S -0.06141(9) 0.65601(7) 0.35065(5) 0.05031(18) Uani 1 1 d . . . . .
S2 S 0.34987(8) 0.60690(6) 0.59093(5) 0.04302(16) Uani 1 1 d . . . . .
N1 N 0.0713(3) 0.6118(2) 0.41957(17) 0.0440(5) Uani 1 1 d . . . . .
N2 N -0.1400(3) 0.5542(2) 0.23035(18) 0.0494(5) Uani 1 1 d . . . . .
N3 N 0.8578(3) 0.8823(2) 1.12584(17) 0.0476(5) Uani 1 1 d . . . . .
C1 C 0.0598(3) 0.5104(2) 0.34841(19) 0.0381(5) Uani 1 1 d . . . . .
C2 C -0.0614(3) 0.4781(3) 0.2398(2) 0.0419(5) Uani 1 1 d . . . . .
C3 C -0.0862(3) 0.3748(3) 0.1552(2) 0.0515(6) Uani 1 1 d . . . . .
C4 C 0.0061(4) 0.3085(3) 0.1793(2) 0.0535(7) Uani 1 1 d . . . . .
H4 H -0.008335 0.241435 0.123849 0.064 Uiso 1 1 calc R U . . .
C5 C 0.1233(3) 0.3402(3) 0.2872(2) 0.0479(6) Uani 1 1 d . . . . .
H5 H 0.183859 0.292524 0.300395 0.057 Uiso 1 1 calc R U . . .
C6 C 0.1530(3) 0.4379(3) 0.37405(19) 0.0398(5) Uani 1 1 d . . . . .
C7 C 0.2716(3) 0.4629(3) 0.48544(19) 0.0402(5) Uani 1 1 d . . . . .
C8 C 0.3354(3) 0.3789(3) 0.5234(2) 0.0436(5) Uani 1 1 d . . . . .
H8 H 0.308617 0.296519 0.478420 0.052 Uiso 1 1 calc R U . . .
C9 C 0.4445(3) 0.4257(3) 0.6354(2) 0.0443(5) Uani 1 1 d . . . . .
C10 C 0.4668(3) 0.5513(3) 0.6842(2) 0.0420(5) Uani 1 1 d . . . . .
C11 C 0.5247(4) 0.3439(3) 0.6886(3) 0.0587(7) Uani 1 1 d . . . . .
H11A H 0.631181 0.405251 0.745580 0.088 Uiso 1 1 calc R U . . .
H11B H 0.536713 0.291163 0.633954 0.088 Uiso 1 1 calc R U . . .
H11C H 0.457306 0.283254 0.720039 0.088 Uiso 1 1 calc R U . . .
C12 C 0.5674(3) 0.6367(3) 0.7982(2) 0.0416(5) Uani 1 1 d . . . . .
C13 C 0.5927(4) 0.5784(3) 0.8868(2) 0.0497(6) Uani 1 1 d . . . . .
H13 H 0.544029 0.483386 0.873613 0.060 Uiso 1 1 calc R U . . .
C14 C 0.6887(4) 0.6590(3) 0.9940(2) 0.0500(6) Uani 1 1 d . . . . .
H14 H 0.704786 0.617955 1.051941 0.060 Uiso 1 1 calc R U . . .
C15 C 0.7605(3) 0.7999(3) 1.0152(2) 0.0439(5) Uani 1 1 d . . . . .
C16 C 0.7361(4) 0.8605(3) 0.9288(2) 0.0510(6) Uani 1 1 d . . . . .
H16 H 0.783659 0.955564 0.942721 0.061 Uiso 1 1 calc R U . . .
C17 C 0.6406(4) 0.7794(3) 0.8215(2) 0.0489(6) Uani 1 1 d . . . . .
H17 H 0.625074 0.821017 0.763912 0.059 Uiso 1 1 calc R U . . .
C18 C 1.0064(3) 0.8918(3) 1.1939(2) 0.0436(5) Uani 1 1 d . . . . .
C19 C 1.0985(4) 0.8365(3) 1.1676(2) 0.0510(6) Uani 1 1 d . . . . .
H19 H 1.062102 0.783062 1.097132 0.061 Uiso 1 1 calc R U . . .
C20 C 1.2458(4) 0.8638(3) 1.2499(3) 0.0599(7) Uani 1 1 d . . . . .
H20 H 1.310272 0.828469 1.234520 0.072 Uiso 1 1 calc R U . . .
C21 C 1.3002(4) 0.9434(4) 1.3557(3) 0.0670(8) Uani 1 1 d . . . . .
H21 H 1.400652 0.960895 1.409414 0.080 Uiso 1 1 calc R U . . .
C22 C 1.2073(4) 0.9966(3) 1.3821(2) 0.0580(7) Uani 1 1 d . . . . .
H22 H 1.243921 1.048448 1.453207 0.070 Uiso 1 1 calc R U . . .
C23 C 1.0576(3) 0.9713(3) 1.3004(2) 0.0465(6) Uani 1 1 d . . . . .
C24 C 0.9304(3) 1.0076(3) 1.2973(2) 0.0478(6) Uani 1 1 d . . . . .
C25 C 0.9078(4) 1.0816(3) 1.3754(3) 0.0628(8) Uani 1 1 d . . . . .
H25 H 0.984497 1.117226 1.448256 0.075 Uiso 1 1 calc R U . . .
C26 C 0.7717(5) 1.1013(4) 1.3437(3) 0.0747(10) Uani 1 1 d . . . . .
H26 H 0.756160 1.150583 1.395367 0.090 Uiso 1 1 calc R U . . .
C27 C 0.6569(5) 1.0483(4) 1.2353(3) 0.0733(9) Uani 1 1 d . . . . .
H27 H 0.566328 1.064180 1.215528 0.088 Uiso 1 1 calc R U . . .
C28 C 0.6728(4) 0.9723(3) 1.1555(3) 0.0616(7) Uani 1 1 d . . . . .
H28 H 0.594406 0.935926 1.083144 0.074 Uiso 1 1 calc R U . . .
C29 C 0.8106(3) 0.9529(3) 1.1883(2) 0.0481(6) Uani 1 1 d . . . . .

loop_
_atom_site_aniso_label
_atom_site_aniso_U_11
_atom_site_aniso_U_22
_atom_site_aniso_U_33
_atom_site_aniso_U_23
_atom_site_aniso_U_13
_atom_site_aniso_U_12
Br1 0.1017(3) 0.1292(4) 0.0380(2) -0.0120(2) -0.01356(18) 0.0772(3)
S1 0.0590(4) 0.0585(4) 0.0421(3) 0.0143(3) 0.0159(3) 0.0384(3)
S2 0.0485(3) 0.0480(3) 0.0302(3) 0.0063(2) 0.0055(2) 0.0292(3)
N1 0.0481(11) 0.0483(11) 0.0349(10) 0.0083(9) 0.0103(9) 0.0274(10)
N2 0.0501(12) 0.0628(14) 0.0383(11) 0.0163(10) 0.0125(10) 0.0326(11)
N3 0.0485(12) 0.0604(13) 0.0315(10) 0.0038(9) 0.0070(9) 0.0319(11)
C1 0.0382(11) 0.0426(12) 0.0306(11) 0.0083(9) 0.0105(9) 0.0192(10)
C2 0.0411(12) 0.0500(13) 0.0311(11) 0.0092(10) 0.0093(10) 0.0224(11)
C3 0.0501(15) 0.0629(16) 0.0304(12) 0.0026(11) 0.0040(11) 0.0279(13)
C4 0.0587(16) 0.0598(16) 0.0360(13) -0.0002(11) 0.0099(12) 0.0320(14)
C5 0.0526(14) 0.0552(15) 0.0395(13) 0.0081(11) 0.0150(11) 0.0320(12)
C6 0.0383(12) 0.0458(12) 0.0322(11) 0.0081(9) 0.0097(9) 0.0210(10)
C7 0.0416(12) 0.0460(13) 0.0329(11) 0.0078(10) 0.0105(10) 0.0243(10)
C8 0.0449(13) 0.0465(13) 0.0381(12) 0.0068(10) 0.0112(10) 0.0254(11)
C9 0.0441(13) 0.0502(14) 0.0404(13) 0.0135(11) 0.0118(11) 0.0274(11)
C10 0.0413(12) 0.0504(13) 0.0337(12) 0.0118(10) 0.0084(10) 0.0262(11)
C11 0.0647(18) 0.0587(17) 0.0541(17) 0.0157(13) 0.0122(14) 0.0391(15)
C12 0.0405(12) 0.0515(13) 0.0339(12) 0.0116(10) 0.0094(10) 0.0270(11)
C13 0.0558(15) 0.0474(14) 0.0381(13) 0.0130(11) 0.0104(11) 0.0236(12)
C14 0.0564(15) 0.0579(15) 0.0324(12) 0.0159(11) 0.0103(11) 0.0290(13)
C15 0.0421(13) 0.0547(14) 0.0326(12) 0.0075(10) 0.0083(10) 0.0267(11)
C16 0.0626(16) 0.0487(14) 0.0377(13) 0.0109(11) 0.0121(12) 0.0291(13)
C17 0.0609(16) 0.0543(15) 0.0338(12) 0.0156(11) 0.0129(11) 0.0332(13)
C18 0.0444(13) 0.0498(13) 0.0330(12) 0.0101(10) 0.0088(10) 0.0243(11)
C19 0.0540(15) 0.0607(16) 0.0412(14) 0.0120(12) 0.0149(12) 0.0331(13)
C20 0.0545(16) 0.0719(19) 0.0580(18) 0.0174(15) 0.0149(14) 0.0396(15)
C21 0.0529(17) 0.078(2) 0.0549(18) 0.0147(15) 0.0005(14) 0.0341(16)
C22 0.0585(17) 0.0568(16) 0.0357(13) 0.0057(12) 0.0018(12) 0.0212(14)
C23 0.0495(14) 0.0456(13) 0.0351(13) 0.0088(10) 0.0102(11) 0.0197(11)
C24 0.0539(15) 0.0467(13) 0.0375(13) 0.0069(10) 0.0160(11) 0.0217(12)
C25 0.0695(19) 0.0593(17) 0.0505(17) -0.0001(13) 0.0235(15) 0.0256(15)
C26 0.082(2) 0.076(2) 0.074(2) 0.0020(18) 0.040(2) 0.0405(19)
C27 0.066(2) 0.082(2) 0.085(3) 0.0133(19) 0.0340(19) 0.0458(19)
C28 0.0539(16) 0.0726(19) 0.0577(18) 0.0077(15) 0.0162(14) 0.0358(15)
C29 0.0499(14) 0.0514(14) 0.0438(14) 0.0087(11) 0.0166(12) 0.0268(12)

loop_
_atom_type_symbol
_atom_type_description
_atom_type_scat_dispersion_real
_atom_type_scat_dispersion_imag
_atom_type_scat_source
C C 0.0181 0.0091 'International Tables Vol C Tables 4.2.6.8 and 6.1.1.4'
H H 0.0000 0.0000 'International Tables Vol C Tables 4.2.6.8 and 6.1.1.4'
Br Br -0.6763 1.2805 'International Tables Vol C Tables 4.2.6.8 and 6.1.1.4'
N N 0.0311 0.0180 'International Tables Vol C Tables 4.2.6.8 and 6.1.1.4'
S S 0.3331 0.5567 'International Tables Vol C Tables 4.2.6.8 and 6.1.1.4'

loop_
_exptl_crystal_face_index_h
_exptl_crystal_face_index_k
_exptl_crystal_face_index_l
_exptl_crystal_face_perp_dist
0 -6 2 0.0971
1 6 -2 0.0840
-6 4 3 0.1432
6 -3 -3 0.1251
-1 -2 -6 0.0490
-1 0 -7 0.0377
2 0 7 0.0230
-1 2 -8 0.0653

loop_
_geom_angle_atom_site_label_1
_geom_angle_atom_site_label_2
_geom_angle_atom_site_label_3
_geom_angle
_geom_angle_site_symmetry_1
_geom_angle_site_symmetry_3
_geom_angle_publ_flag
N1 S1 N2 101.58(11) . . ?
C7 S2 C10 92.47(12) . . ?
C1 N1 S1 106.30(16) . . ?
C2 N2 S1 105.76(17) . . ?
C18 N3 C15 125.3(2) . . ?
C18 N3 C29 108.4(2) . . ?
C29 N3 C15 125.8(2) . . ?
N1 C1 C2 112.6(2) . . ?
N1 C1 C6 126.0(2) . . ?
C6 C1 C2 121.4(2) . . ?
N2 C2 C1 113.7(2) . . ?
N2 C2 C3 127.0(2) . . ?
C3 C2 C1 119.3(2) . . ?
C2 C3 Br1 119.2(2) . . ?
C4 C3 Br1 121.7(2) . . ?
C4 C3 C2 119.1(2) . . ?
C3 C4 H4 119.6 . . ?
C3 C4 C5 120.9(2) . . ?
C5 C4 H4 119.6 . . ?
C4 C5 H5 118.3 . . ?
C6 C5 C4 123.5(2) . . ?
C6 C5 H5 118.3 . . ?
C1 C6 C7 123.0(2) . . ?
C5 C6 C1 115.8(2) . . ?
C5 C6 C7 121.2(2) . . ?
C6 C7 S2 123.63(18) . . ?
C8 C7 S2 109.59(18) . . ?
C8 C7 C6 126.8(2) . . ?
C7 C8 H8 122.3 . . ?
C7 C8 C9 115.3(2) . . ?
C9 C8 H8 122.3 . . ?
C8 C9 C11 121.2(2) . . ?
C10 C9 C8 111.6(2) . . ?
C10 C9 C11 127.2(2) . . ?
C9 C10 S2 111.02(18) . . ?
C9 C10 C12 130.2(2) . . ?
C12 C10 S2 118.81(18) . . ?
C9 C11 H11A 109.5 . . ?
C9 C11 H11B 109.5 . . ?
C9 C11 H11C 109.5 . . ?
H11A C11 H11B 109.5 . . ?
H11A C11 H11C 109.5 . . ?
H11B C11 H11C 109.5 . . ?
C13 C12 C10 121.4(2) . . ?
C13 C12 C17 117.6(2) . . ?
C17 C12 C10 121.0(2) . . ?
C12 C13 H13 119.3 . . ?
C14 C13 C12 121.3(3) . . ?
C14 C13 H13 119.3 . . ?
C13 C14 H14 119.9 . . ?
C15 C14 C13 120.1(2) . . ?
C15 C14 H14 119.9 . . ?
C14 C15 N3 119.9(2) . . ?
C14 C15 C16 119.7(2) . . ?
C16 C15 N3 120.4(2) . . ?
C15 C16 H16 120.0 . . ?
C15 C16 C17 119.9(3) . . ?
C17 C16 H16 120.0 . . ?
C12 C17 H17 119.3 . . ?
C16 C17 C12 121.3(2) . . ?
C16 C17 H17 119.3 . . ?
N3 C18 C19 128.5(2) . . ?
N3 C18 C23 109.1(2) . . ?
C19 C18 C23 122.3(2) . . ?
C18 C19 H19 121.2 . . ?
C20 C19 C18 117.5(3) . . ?
C20 C19 H19 121.2 . . ?
C19 C20 H20 119.3 . . ?
C19 C20 C21 121.3(3) . . ?
C21 C20 H20 119.3 . . ?
C20 C21 H21 119.5 . . ?
C22 C21 C20 121.1(3) . . ?
C22 C21 H21 119.5 . . ?
C21 C22 H22 120.5 . . ?
C21 C22 C23 119.1(3) . . ?
C23 C22 H22 120.5 . . ?
C18 C23 C24 106.7(2) . . ?
C22 C23 C18 118.7(3) . . ?
C22 C23 C24 134.6(3) . . ?
C25 C24 C23 134.2(3) . . ?
C25 C24 C29 118.9(3) . . ?
C29 C24 C23 106.9(2) . . ?
C24 C25 H25 120.3 . . ?
C26 C25 C24 119.4(3) . . ?
C26 C25 H25 120.3 . . ?
C25 C26 H26 119.7 . . ?
C25 C26 C27 120.5(3) . . ?
C27 C26 H26 119.7 . . ?
C26 C27 H27 119.0 . . ?
C26 C27 C28 122.1(3) . . ?
C28 C27 H27 119.0 . . ?
C27 C28 H28 121.5 . . ?
C29 C28 C27 117.0(3) . . ?
C29 C28 H28 121.5 . . ?
N3 C29 C24 108.8(2) . . ?
C28 C29 N3 129.0(3) . . ?
C28 C29 C24 122.1(3) . . ?

loop_
_geom_bond_atom_site_label_1
_geom_bond_atom_site_label_2
_geom_bond_distance
_geom_bond_site_symmetry_2
_geom_bond_publ_flag
Br1 C3 1.882(3) . ?
S1 N1 1.606(2) . ?
S1 N2 1.607(2) . ?
S2 C7 1.730(2) . ?
S2 C10 1.733(2) . ?
N1 C1 1.346(3) . ?
N2 C2 1.343(3) . ?
N3 C15 1.423(3) . ?
N3 C18 1.387(3) . ?
N3 C29 1.396(3) . ?
C1 C2 1.430(3) . ?
C1 C6 1.427(3) . ?
C2 C3 1.415(4) . ?
C3 C4 1.362(4) . ?
C4 H4 0.9300 . ?
C4 C5 1.410(4) . ?
C5 H5 0.9300 . ?
C5 C6 1.376(3) . ?
C6 C7 1.463(3) . ?
C7 C8 1.366(3) . ?
C8 H8 0.9300 . ?
C8 C9 1.408(3) . ?
C9 C10 1.381(4) . ?
C9 C11 1.506(3) . ?
C10 C12 1.469(3) . ?
C11 H11A 0.9600 . ?
C11 H11B 0.9600 . ?
C11 H11C 0.9600 . ?
C12 C13 1.392(3) . ?
C12 C17 1.394(4) . ?
C13 H13 0.9300 . ?
C13 C14 1.383(4) . ?
C14 H14 0.9300 . ?
C14 C15 1.378(4) . ?
C15 C16 1.383(4) . ?
C16 H16 0.9300 . ?
C16 C17 1.384(4) . ?
C17 H17 0.9300 . ?
C18 C19 1.390(4) . ?
C18 C23 1.408(3) . ?
C19 H19 0.9300 . ?
C19 C20 1.378(4) . ?
C20 H20 0.9300 . ?
C20 C21 1.393(5) . ?
C21 H21 0.9300 . ?
C21 C22 1.380(5) . ?
C22 H22 0.9300 . ?
C22 C23 1.398(4) . ?
C23 C24 1.444(4) . ?
C24 C25 1.397(4) . ?
C24 C29 1.406(4) . ?
C25 H25 0.9300 . ?
C25 C26 1.369(5) . ?
C26 H26 0.9300 . ?
C26 C27 1.385(5) . ?
C27 H27 0.9300 . ?
C27 C28 1.386(5) . ?
C28 H28 0.9300 . ?
C28 C29 1.382(4) . ?

loop_
_geom_torsion_atom_site_label_1
_geom_torsion_atom_site_label_2
_geom_torsion_atom_site_label_3
_geom_torsion_atom_site_label_4
_geom_torsion
_geom_torsion_site_symmetry_1
_geom_torsion_site_symmetry_2
_geom_torsion_site_symmetry_3
_geom_torsion_site_symmetry_4
_geom_torsion_publ_flag
Br1 C3 C4 C5 -178.5(2) . . . . ?
S1 N1 C1 C2 0.3(3) . . . . ?
S1 N1 C1 C6 -178.9(2) . . . . ?
S1 N2 C2 C1 0.3(3) . . . . ?
S1 N2 C2 C3 -179.1(2) . . . . ?
S2 C7 C8 C9 0.6(3) . . . . ?
S2 C10 C12 C13 145.8(2) . . . . ?
S2 C10 C12 C17 -33.9(3) . . . . ?
N1 S1 N2 C2 -0.2(2) . . . . ?
N1 C1 C2 N2 -0.4(3) . . . . ?
N1 C1 C2 C3 179.1(2) . . . . ?
N1 C1 C6 C5 -178.4(2) . . . . ?
N1 C1 C6 C7 2.4(4) . . . . ?
N2 S1 N1 C1 -0.1(2) . . . . ?
N2 C2 C3 Br1 -1.2(4) . . . . ?
N2 C2 C3 C4 179.3(3) . . . . ?
N3 C15 C16 C17 -179.7(3) . . . . ?
N3 C18 C19 C20 178.3(3) . . . . ?
N3 C18 C23 C22 -178.7(2) . . . . ?
N3 C18 C23 C24 2.1(3) . . . . ?
C1 C2 C3 Br1 179.43(19) . . . . ?
C1 C2 C3 C4 0.0(4) . . . . ?
C1 C6 C7 S2 -16.1(3) . . . . ?
C1 C6 C7 C8 162.8(3) . . . . ?
C2 C1 C6 C5 2.5(4) . . . . ?
C2 C1 C6 C7 -176.6(2) . . . . ?
C2 C3 C4 C5 1.0(5) . . . . ?
C3 C4 C5 C6 -0.1(5) . . . . ?
C4 C5 C6 C1 -1.6(4) . . . . ?
C4 C5 C6 C7 177.6(3) . . . . ?
C5 C6 C7 S2 164.8(2) . . . . ?
C5 C6 C7 C8 -16.3(4) . . . . ?
C6 C1 C2 N2 178.8(2) . . . . ?
C6 C1 C2 C3 -1.8(4) . . . . ?
C6 C7 C8 C9 -178.4(2) . . . . ?
C7 S2 C10 C9 -0.5(2) . . . . ?
C7 S2 C10 C12 -179.2(2) . . . . ?
C7 C8 C9 C10 -1.0(3) . . . . ?
C7 C8 C9 C11 -179.8(3) . . . . ?
C8 C9 C10 S2 0.9(3) . . . . ?
C8 C9 C10 C12 179.5(3) . . . . ?
C9 C10 C12 C13 -32.6(4) . . . . ?
C9 C10 C12 C17 147.7(3) . . . . ?
C10 S2 C7 C6 179.0(2) . . . . ?
C10 S2 C7 C8 -0.1(2) . . . . ?
C10 C12 C13 C14 179.4(3) . . . . ?
C10 C12 C17 C16 -179.8(3) . . . . ?
C11 C9 C10 S2 179.6(2) . . . . ?
C11 C9 C10 C12 -1.8(5) . . . . ?
C12 C13 C14 C15 0.6(4) . . . . ?
C13 C12 C17 C16 0.5(4) . . . . ?
C13 C14 C15 N3 179.3(3) . . . . ?
C13 C14 C15 C16 0.1(4) . . . . ?
C14 C15 C16 C17 -0.4(4) . . . . ?
C15 N3 C18 C19 6.8(5) . . . . ?
C15 N3 C18 C23 -173.9(2) . . . . ?
C15 N3 C29 C24 172.5(2) . . . . ?
C15 N3 C29 C28 -8.1(5) . . . . ?
C15 C16 C17 C12 0.2(4) . . . . ?
C17 C12 C13 C14 -0.8(4) . . . . ?
C18 N3 C15 C14 65.8(4) . . . . ?
C18 N3 C15 C16 -114.9(3) . . . . ?
C18 N3 C29 C24 -0.2(3) . . . . ?
C18 N3 C29 C28 179.3(3) . . . . ?
C18 C19 C20 C21 0.3(5) . . . . ?
C18 C23 C24 C25 178.7(3) . . . . ?
C18 C23 C24 C29 -2.1(3) . . . . ?
C19 C18 C23 C22 0.7(4) . . . . ?
C19 C18 C23 C24 -178.6(3) . . . . ?
C19 C20 C21 C22 0.6(5) . . . . ?
C20 C21 C22 C23 -0.9(5) . . . . ?
C21 C22 C23 C18 0.3(4) . . . . ?
C21 C22 C23 C24 179.3(3) . . . . ?
C22 C23 C24 C25 -0.4(6) . . . . ?
C22 C23 C24 C29 178.8(3) . . . . ?
C23 C18 C19 C20 -1.0(4) . . . . ?
C23 C24 C25 C26 177.9(3) . . . . ?
C23 C24 C29 N3 1.4(3) . . . . ?
C23 C24 C29 C28 -178.1(3) . . . . ?
C24 C25 C26 C27 0.1(6) . . . . ?
C25 C24 C29 N3 -179.3(3) . . . . ?
C25 C24 C29 C28 1.2(4) . . . . ?
C25 C26 C27 C28 1.0(6) . . . . ?
C26 C27 C28 C29 -0.9(6) . . . . ?
C27 C28 C29 N3 -179.6(3) . . . . ?
C27 C28 C29 C24 -0.2(5) . . . . ?
C29 N3 C15 C14 -105.7(3) . . . . ?
C29 N3 C15 C16 73.6(4) . . . . ?
C29 N3 C18 C19 179.5(3) . . . . ?
C29 N3 C18 C23 -1.2(3) . . . . ?
C29 C24 C25 C26 -1.2(5) . . . . ?

loop_
_exptl_oxdiff_crystal_face_indexfrac_h
_exptl_oxdiff_crystal_face_indexfrac_k
_exptl_oxdiff_crystal_face_indexfrac_l
_exptl_oxdiff_crystal_face_x
_exptl_oxdiff_crystal_face_y
_exptl_oxdiff_crystal_face_z
-0.2121 -6.4283 1.6298 -0.3332 -0.9404 -0.0678
1.1342 5.8917 -2.0333 0.3265 0.9209 0.2129
-6.2254 4.1002 2.6119 0.0700 0.2005 -0.9772
6.3242 -3.1836 -2.8836 -0.0209 -0.0621 0.9979
-0.8595 -2.4463 -5.6930 0.6425 -0.7528 -0.1431
-0.9067 -0.4833 -7.0061 0.8442 -0.5176 -0.1394
1.5029 0.2082 6.5905 -0.8288 0.5083 0.2338
-0.5323 2.0600 -7.8757 0.9893 -0.1303 -0.0659
